data_7010616
loop_
_publ_author_name
'Chatterjee, Swarup'
'George, Mark D.'
'Salem, Geoffrey'
'Willis, Anthony C.'

_publ_section_title
;
 Optically active asymmetric di(tertiary phosphines). Crystal and
 molecular structure of
 [SP-4-3-(SP,S&#x200A;)]-{1-[(2-chlorophenyl)methylphosphino]-2-(dimethylphosphino)benzene-P,P&#x200A;'&#x200A;}{1-[1-(dimethylamino)ethyl]naphthyl-C&#x200A;2,N&#x200A;}palladium(II)
 hexafluorophosphate
;
_journal_issue 12
_journal_name_full 'Journal of the Chemical Society, Dalton Transactions'
_journal_page_first 1890
_journal_paper_doi 10.1039/b101182k
_journal_year 2001
_chemical_formula_moiety 'C29 H33 Cl N P2 Pd 1+, F6 P 1-'
_chemical_formula_sum 'C29 H33 Cl F6 N P3 Pd'
_chemical_formula_weight 744.35
_space_group_IT_number 4
_symmetry_cell_setting monoclinic
_symmetry_Int_Tables_number 4
_symmetry_space_group_name_Hall 'P 2yb'
_symmetry_space_group_name_H-M 'P 1 21 1'
_audit_creation_date 1999-10-06
_audit_creation_method 'by teXsan v1.8'
_audit_update_record
;
2001-02-07 - passes checkcif tests with minor warnings
;
_cell_angle_alpha 90
_cell_angle_beta 102.87(1)
_cell_angle_gamma 90
_cell_formula_units_Z 2
_cell_length_a 8.982(2)
_cell_length_b 13.436(2)
_cell_length_c 13.797(2)
_cell_measurement_reflns_used 25
_cell_measurement_temperature 296.2
_cell_measurement_theta_max 19.5
_cell_measurement_theta_min 16.5
_cell_volume 1623.2(5)
_computing_cell_refinement 'MSC/AFC Diffractometer Control'
_computing_data_collection 'MSC/AFC Diffractometer Control'
_computing_data_reduction 'teXsan (MSC, 1992-1997)'
_computing_publication_material 'teXsan (MSC, 1992-1997)'
_computing_structure_refinement 'teXsan (MSC, 1992-1997)'
_computing_structure_solution
;
SIR92 (Altomare, et. al. 1994)
;
_diffrn_ambient_temperature 296.2
_diffrn_measurement_device_type 'Rigaku AFC6S'
_diffrn_measurement_method \w-2\q
_diffrn_orient_matrix_UB_11 -0.02368
_diffrn_orient_matrix_UB_12 0.07279
_diffrn_orient_matrix_UB_13 -0.00198
_diffrn_orient_matrix_UB_21 -0.00690
_diffrn_orient_matrix_UB_22 -0.00247
_diffrn_orient_matrix_UB_23 0.07131
_diffrn_orient_matrix_UB_31 0.11151
_diffrn_orient_matrix_UB_32 0.01531
_diffrn_orient_matrix_UB_33 0.02095
_diffrn_radiation_detector 'scintillation counter'
_diffrn_radiation_monochromator graphite
_diffrn_radiation_source 'X-ray tube'
_diffrn_radiation_type 'Mo K\a'
_diffrn_radiation_wavelength 0.7107
_diffrn_reflns_av_R_equivalents 0.03500
_diffrn_reflns_av_sigmaI/netI 0.050
_diffrn_reflns_limit_h_max 11
_diffrn_reflns_limit_h_min -1
_diffrn_reflns_limit_k_max 17
_diffrn_reflns_limit_k_min -1
_diffrn_reflns_limit_l_max 17
_diffrn_reflns_limit_l_min -17
_diffrn_reflns_number 5016
_diffrn_reflns_reduction_process 'Lp corrections applied'
_diffrn_reflns_theta_max 27.54
_diffrn_reflns_theta_min 2.14
_diffrn_standards_decay_% -0.58
_diffrn_standards_interval_count 150
_diffrn_standards_number 3
_exptl_absorpt_coefficient_mu 0.845
_exptl_absorpt_correction_T_max 0.927
_exptl_absorpt_correction_T_min 0.852
_exptl_absorpt_correction_type analytical
_exptl_absorpt_process_details
;
analytical (de Meulenaer & Tompa, 1965)
;
_exptl_crystal_colour colorless
_exptl_crystal_density_diffrn 1.523
_exptl_crystal_density_meas ?
_exptl_crystal_description plate
_exptl_crystal_F_000 752.00
_exptl_crystal_size_max 0.34
_exptl_crystal_size_mid 0.20
_exptl_crystal_size_min 0.09
_refine_diff_density_max 0.50
_refine_diff_density_min -0.32
_refine_ls_abs_structure_details
;
The absolute structure was determined by comparing the
agreement factors given below with those obtained from refinement
of a model with all coordinates transformed by  (-x,-y,-z) --
R = 0.0324, Rw = 0.0277 and S = 1.61.
This indicates that the original model corresponds to the absolute
configuration.
Even more definitive is the fact that it is consistent with the
known chirality of the synthetic precursors.
;
_refine_ls_extinction_method none
_refine_ls_goodness_of_fit_all 1.418
_refine_ls_goodness_of_fit_ref 1.515
_refine_ls_hydrogen_treatment noref
_refine_ls_matrix_type full
_refine_ls_number_constraints 0
_refine_ls_number_parameters 369
_refine_ls_number_reflns 3259
_refine_ls_number_restraints 0
_refine_ls_R_factor_all 0.0549
_refine_ls_R_factor_gt 0.0311
_refine_ls_shift/su_max 0.0070
_refine_ls_shift/su_mean 0.0000
_refine_ls_structure_factor_coef F
_refine_ls_weighting_details 'w = 1/[\s^2^(Fo) + 0.00010|Fo|^2^]'
_refine_ls_weighting_scheme sigma
_refine_ls_wR_factor_all 0.0282
_refine_ls_wR_factor_ref 0.0260
_reflns_number_gt 3259
_reflns_number_total 3899
_reflns_threshold_expression I>2.00\s(I)
_cod_data_source_file b101182k.txt
_cod_data_source_block sxc6
_cod_original_sg_symbol_H-M 'P 21       '
_cod_original_formula_sum 'C29 H33 Cl F6 N P3 Pd '
_cod_database_code 7010616

loop_
_symmetry_equiv_pos_as_xyz
'   +x,   +y,   +z'
'   -x,1/2+y,   -z'

loop_
_atom_site_label
_atom_site_fract_x
_atom_site_fract_y
_atom_site_fract_z
_atom_site_U_iso_or_equiv
_atom_site_occupancy
_atom_site_refinement_flags
_atom_site_adp_type
_atom_site_calc_flag
_atom_site_calc_attached_atom
Pd(1) 0.49060(4) 0.5000 0.72641(3) 0.04052(9) 1.000 . Uani d ?
Cl(1) 0.3839(2) 0.7258(2) 0.6098(1) 0.0671(6) 1.000 . Uani d ?
P(1) 0.6507(1) 0.4970(2) 0.61360(9) 0.0494(4) 1.000 . Uani d ?
P(2) 0.6270(2) 0.6317(1) 0.7918(1) 0.0445(4) 1.000 . Uani d ?
P(3) 0.0774(3) 0.5845(2) 0.3294(2) 0.0798(7) 1.000 . Uani d ?
F(1) -0.0120(6) 0.5143(5) 0.3899(3) 0.122(2) 1.000 . Uani d ?
F(2) 0.1922(7) 0.6071(5) 0.4284(4) 0.162(3) 1.000 . Uani d ?
F(3) -0.0168(8) 0.6754(4) 0.3499(4) 0.162(3) 1.000 . Uani d ?
F(4) 0.1636(8) 0.6522(5) 0.2691(4) 0.152(3) 1.000 . Uani d ?
F(5) -0.0350(7) 0.5565(6) 0.2358(3) 0.190(3) 1.000 . Uani d ?
F(6) 0.1840(6) 0.4985(6) 0.3143(4) 0.159(2) 1.000 . Uani d ?
N(1) 0.3456(5) 0.3761(4) 0.6713(3) 0.052(2) 1.000 . Uani d ?
C(1) 0.780(1) 0.3927(7) 0.6192(7) 0.078(3) 1.000 . Uani d ?
C(2) 0.5620(7) 0.5121(8) 0.4821(4) 0.071(2) 1.000 . Uani d ?
C(3) 0.7771(8) 0.6038(6) 0.6392(6) 0.054(2) 1.000 . Uani d ?
C(4) 0.8838(8) 0.6263(6) 0.5834(5) 0.074(3) 1.000 . Uani d ?
C(5) 0.9727(9) 0.7103(7) 0.6051(7) 0.090(3) 1.000 . Uani d ?
C(6) 0.9587(9) 0.7728(7) 0.6809(8) 0.104(4) 1.000 . Uani d ?
C(7) 0.8542(8) 0.7508(6) 0.7376(6) 0.085(3) 1.000 . Uani d ?
C(8) 0.7646(7) 0.6660(5) 0.7171(5) 0.055(2) 1.000 . Uani d ?
C(9) 0.7450(8) 0.6072(5) 0.9142(4) 0.074(2) 1.000 . Uani d ?
C(10) 0.5299(6) 0.7485(4) 0.8033(4) 0.043(2) 1.000 . Uani d ?
C(11) 0.4216(6) 0.7874(4) 0.7233(4) 0.049(2) 1.000 . Uani d ?
C(12) 0.3444(7) 0.8747(5) 0.7324(5) 0.063(2) 1.000 . Uani d ?
C(13) 0.3736(8) 0.9239(5) 0.8213(5) 0.072(2) 1.000 . Uani d ?
C(14) 0.4809(8) 0.8888(5) 0.9000(5) 0.075(2) 1.000 . Uani d ?
C(15) 0.5573(7) 0.8026(5) 0.8921(5) 0.062(2) 1.000 . Uani d ?
C(16) 0.3567(5) 0.4991(8) 0.8299(3) 0.047(1) 1.000 . Uani d ?
C(17) 0.3346(8) 0.5740(5) 0.8961(5) 0.060(2) 1.000 . Uani d ?
C(18) 0.2402(9) 0.5607(5) 0.9608(5) 0.072(3) 1.000 . Uani d ?
C(19) 0.1549(7) 0.4728(5) 0.9582(5) 0.056(2) 1.000 . Uani d ?
C(20) 0.0551(8) 0.4570(5) 1.0252(5) 0.073(2) 1.000 . Uani d ?
C(21) -0.0304(8) 0.3753(8) 1.0195(6) 0.086(3) 1.000 . Uani d ?
C(22) -0.0220(9) 0.3044(7) 0.9496(6) 0.088(3) 1.000 . Uani d ?
C(23) 0.0760(8) 0.3127(6) 0.8871(5) 0.071(2) 1.000 . Uani d ?
C(24) 0.1693(7) 0.3991(5) 0.8908(4) 0.054(2) 1.000 . Uani d ?
C(25) 0.2748(6) 0.4117(4) 0.8282(4) 0.044(2) 1.000 . Uani d ?
C(26) 0.3083(7) 0.3302(5) 0.7620(4) 0.057(2) 1.000 . Uani d ?
C(27) 0.433(1) 0.2639(6) 0.8169(6) 0.091(3) 1.000 . Uani d ?
C(28) 0.401(1) 0.3014(6) 0.6107(6) 0.077(3) 1.000 . Uani d ?
C(29) 0.2059(7) 0.4201(6) 0.6076(4) 0.072(2) 1.000 . Uani d ?
H(1) 0.8457 0.3895 0.6835 0.093 1.000 . Uiso c ?
H(2) 0.8394 0.4010 0.5708 0.093 1.000 . Uiso c ?
H(3) 0.7230 0.3327 0.6064 0.093 1.000 . Uiso c ?
H(4) 0.5094 0.5739 0.4723 0.085 1.000 . Uiso c ?
H(5) 0.6386 0.5110 0.4445 0.085 1.000 . Uiso c ?
H(6) 0.4919 0.4593 0.4611 0.085 1.000 . Uiso c ?
H(7) 0.8953 0.5839 0.5304 0.089 1.000 . Uiso c ?
H(8) 1.0454 0.7252 0.5666 0.108 1.000 . Uiso c ?
H(9) 1.0203 0.8308 0.6944 0.124 1.000 . Uiso c ?
H(10) 0.8438 0.7936 0.7906 0.102 1.000 . Uiso c ?
H(11) 0.8142 0.5547 0.9100 0.089 1.000 . Uiso c ?
H(12) 0.8008 0.6655 0.9386 0.089 1.000 . Uiso c ?
H(13) 0.6820 0.5885 0.9580 0.089 1.000 . Uiso c ?
H(14) 0.2716 0.9002 0.6772 0.075 1.000 . Uiso c ?
H(15) 0.3188 0.9829 0.8284 0.086 1.000 . Uiso c ?
H(16) 0.5026 0.9248 0.9608 0.090 1.000 . Uiso c ?
H(17) 0.6305 0.7788 0.9480 0.074 1.000 . Uiso c ?
H(18) 0.3864 0.6357 0.8962 0.072 1.000 . Uiso c ?
H(19) 0.2326 0.6112 1.0076 0.086 1.000 . Uiso c ?
H(20) 0.0500 0.5057 1.0743 0.087 1.000 . Uiso c ?
H(21) -0.0967 0.3663 1.0637 0.103 1.000 . Uiso c ?
H(22) -0.0863 0.2476 0.9444 0.106 1.000 . Uiso c ?
H(23) 0.0820 0.2609 0.8412 0.085 1.000 . Uiso c ?
H(24) 0.2185 0.2912 0.7415 0.068 1.000 . Uiso c ?
H(25) 0.4026 0.2356 0.8727 0.109 1.000 . Uiso c ?
H(26) 0.5233 0.3017 0.8390 0.109 1.000 . Uiso c ?
H(27) 0.4513 0.2123 0.7740 0.109 1.000 . Uiso c ?
H(28) 0.4907 0.2710 0.6488 0.093 1.000 . Uiso c ?
H(29) 0.4242 0.3326 0.5540 0.093 1.000 . Uiso c ?
H(30) 0.3247 0.2523 0.5899 0.093 1.000 . Uiso c ?
H(31) 0.2310 0.4504 0.5511 0.086 1.000 . Uiso c ?
H(32) 0.1322 0.3693 0.5866 0.086 1.000 . Uiso c ?
H(33) 0.1653 0.4689 0.6444 0.086 1.000 . Uiso c ?

loop_
_atom_site_aniso_label
_atom_site_aniso_U_11
_atom_site_aniso_U_22
_atom_site_aniso_U_33
_atom_site_aniso_U_12
_atom_site_aniso_U_13
_atom_site_aniso_U_23
Pd(1) 0.0411(2) 0.0365(2) 0.0444(2) -0.0031(3) 0.0105(1) -0.0032(3)
Cl(1) 0.071(1) 0.077(1) 0.0474(9) 0.013(1) 0.0006(9) 0.0030(9)
P(1) 0.0451(7) 0.0480(8) 0.0580(8) 0.004(1) 0.0177(6) -0.002(1)
P(2) 0.0390(8) 0.0377(8) 0.0533(9) 0.0012(7) 0.0027(7) -0.0032(7)
P(3) 0.094(2) 0.067(1) 0.071(1) 0.013(1) 0.004(1) -0.008(1)
F(1) 0.158(4) 0.097(4) 0.122(3) -0.005(5) 0.057(3) -0.009(4)
F(2) 0.162(5) 0.152(6) 0.132(4) 0.029(5) -0.050(4) -0.027(4)
F(3) 0.192(7) 0.130(5) 0.174(5) 0.095(5) 0.064(5) 0.024(5)
F(4) 0.192(7) 0.112(5) 0.177(5) 0.004(5) 0.092(5) 0.027(4)
F(5) 0.157(5) 0.31(1) 0.085(3) -0.090(6) 0.001(3) -0.045(4)
F(6) 0.168(5) 0.089(3) 0.243(6) 0.002(6) 0.093(5) -0.046(7)
N(1) 0.050(3) 0.057(3) 0.051(3) -0.010(3) 0.017(2) -0.008(3)
C(1) 0.070(6) 0.056(5) 0.109(7) 0.020(5) 0.025(5) -0.002(5)
C(2) 0.076(4) 0.087(5) 0.054(3) -0.011(5) 0.024(3) -0.011(5)
C(3) 0.037(4) 0.047(5) 0.079(5) 0.008(3) 0.015(4) 0.005(4)
C(4) 0.053(4) 0.078(5) 0.101(5) 0.004(4) 0.036(4) 0.003(4)
C(5) 0.060(5) 0.075(6) 0.150(8) -0.006(4) 0.053(5) 0.012(6)
C(6) 0.057(5) 0.084(7) 0.17(1) -0.023(5) 0.032(6) 0.010(7)
C(7) 0.050(4) 0.068(5) 0.139(7) -0.015(4) 0.025(5) -0.015(5)
C(8) 0.042(3) 0.047(4) 0.076(4) -0.005(3) 0.016(3) 0.002(3)
C(9) 0.072(5) 0.068(5) 0.066(4) 0.016(4) -0.020(4) -0.001(4)
C(10) 0.037(3) 0.039(3) 0.050(3) -0.002(3) 0.003(3) -0.001(3)
C(11) 0.037(3) 0.047(3) 0.062(4) -0.001(3) 0.011(3) 0.002(3)
C(12) 0.045(3) 0.059(4) 0.084(5) 0.003(3) 0.014(3) 0.012(4)
C(13) 0.075(5) 0.043(4) 0.107(6) 0.001(4) 0.039(4) -0.016(4)
C(14) 0.074(5) 0.056(4) 0.091(5) 0.000(4) 0.011(4) -0.024(4)
C(15) 0.062(4) 0.054(4) 0.063(4) 0.009(3) 0.000(3) -0.012(3)
C(16) 0.054(3) 0.045(3) 0.045(2) 0.002(5) 0.016(2) -0.002(5)
C(17) 0.074(4) 0.042(3) 0.071(4) 0.001(3) 0.031(4) 0.003(3)
C(18) 0.091(6) 0.059(5) 0.073(5) 0.017(4) 0.033(4) -0.004(4)
C(19) 0.052(3) 0.061(5) 0.060(4) 0.016(3) 0.020(3) 0.023(3)
C(20) 0.065(4) 0.088(6) 0.072(4) 0.033(4) 0.031(4) 0.026(4)
C(21) 0.073(5) 0.118(8) 0.076(5) 0.012(6) 0.039(4) 0.038(5)
C(22) 0.073(5) 0.098(7) 0.100(6) -0.013(5) 0.033(5) 0.037(5)
C(23) 0.073(5) 0.079(5) 0.063(4) -0.016(4) 0.017(4) 0.021(4)
C(24) 0.045(3) 0.063(4) 0.052(3) 0.012(3) 0.006(3) 0.019(3)
C(25) 0.042(3) 0.043(3) 0.046(3) -0.002(3) 0.007(3) 0.008(3)
C(26) 0.063(4) 0.049(4) 0.061(4) -0.014(3) 0.018(3) 0.002(3)
C(27) 0.137(8) 0.053(5) 0.089(6) 0.007(5) 0.038(6) 0.003(4)
C(28) 0.096(6) 0.056(5) 0.084(6) -0.023(5) 0.029(5) -0.025(4)
C(29) 0.060(4) 0.090(5) 0.059(4) -0.019(4) 0.001(3) -0.001(4)

loop_
_atom_type_symbol
_atom_type_oxidation_number
_atom_type_number_in_cell
_atom_type_scat_dispersion_real
_atom_type_scat_dispersion_imag
_atom_type_scat_source
C 0 58 0.002 0.002
;International Tables for Crystallography
(1992, Vol. C, Tables 4.2.6.8 and 6.1.1.1)
;
H 0 66 0.000 0.000
;International Tables for Crystallography
(1992, Vol. C, Table 6.1.1.2)
;
Cl 0 2 0.132 0.159
;International Tables for Crystallography
(1992, Vol. C, Tables 4.2.6.8 and 6.1.1.1)
;
F 0 12 0.014 0.010
;International Tables for Crystallography
(1992, Vol. C, Tables 4.2.6.8 and 6.1.1.1)
;
N 0 2 0.004 0.003
;International Tables for Crystallography
(1992, Vol. C, Tables 4.2.6.8 and 6.1.1.1)
;
P 0 6 0.090 0.095
;International Tables for Crystallography
(1992, Vol. C, Tables 4.2.6.8 and 6.1.1.1)
;
Pd 0 2 -1.177 1.007
;International Tables for Crystallography
(1992, Vol. C, Tables 4.2.6.8 and 6.1.1.1)
;

loop_
_geom_angle_atom_site_label_1
_geom_angle_atom_site_label_2
_geom_angle_atom_site_label_3
_geom_angle
_geom_angle_site_symmetry_1
_geom_angle_site_symmetry_2
_geom_angle_site_symmetry_3
_geom_angle_publ_flag
P(1) Pd(1) P(2) 85.36(7) . . . yes
P(1) Pd(1) N(1) 99.5(1) . . . yes
P(1) Pd(1) C(16) 177.5(2) . . . yes
P(2) Pd(1) N(1) 175.1(1) . . . yes
P(2) Pd(1) C(16) 94.4(2) . . . yes
N(1) Pd(1) C(16) 80.8(3) . . . yes
Pd(1) P(1) C(1) 117.9(3) . . . yes
Pd(1) P(1) C(2) 117.5(2) . . . yes
Pd(1) P(1) C(3) 107.9(3) . . . yes
C(1) P(1) C(2) 105.3(4) . . . yes
C(1) P(1) C(3) 103.6(3) . . . yes
C(2) P(1) C(3) 102.8(4) . . . yes
Pd(1) P(2) C(8) 110.5(2) . . . yes
Pd(1) P(2) C(9) 112.8(2) . . . yes
Pd(1) P(2) C(10) 119.3(2) . . . yes
C(8) P(2) C(9) 104.0(3) . . . yes
C(8) P(2) C(10) 103.2(3) . . . yes
C(9) P(2) C(10) 105.5(3) . . . yes
F(1) P(3) F(2) 88.2(3) . . . yes
F(1) P(3) F(3) 90.7(3) . . . yes
F(1) P(3) F(4) 179.2(4) . . . yes
F(1) P(3) F(5) 88.9(3) . . . yes
F(1) P(3) F(6) 91.6(4) . . . yes
F(2) P(3) F(3) 88.2(3) . . . yes
F(2) P(3) F(4) 92.5(4) . . . yes
F(2) P(3) F(5) 176.6(4) . . . yes
F(2) P(3) F(6) 87.4(3) . . . yes
F(3) P(3) F(4) 89.6(4) . . . yes
F(3) P(3) F(5) 93.7(4) . . . yes
F(3) P(3) F(6) 175.0(4) . . . yes
F(4) P(3) F(5) 90.3(3) . . . yes
F(4) P(3) F(6) 88.1(3) . . . yes
F(5) P(3) F(6) 90.8(4) . . . yes
Pd(1) N(1) C(26) 104.7(3) . . . yes
Pd(1) N(1) C(28) 118.5(4) . . . yes
Pd(1) N(1) C(29) 105.4(4) . . . yes
C(26) N(1) C(28) 111.3(6) . . . yes
C(26) N(1) C(29) 110.0(5) . . . yes
C(28) N(1) C(29) 106.6(5) . . . yes
P(1) C(1) H(1) 109.5 . . . no
P(1) C(1) H(2) 109.5 . . . no
P(1) C(1) H(3) 109.5 . . . no
H(1) C(1) H(2) 109.5 . . . no
H(1) C(1) H(3) 109.5 . . . no
H(2) C(1) H(3) 109.5 . . . no
P(1) C(2) H(4) 109.5 . . . no
P(1) C(2) H(5) 109.5 . . . no
P(1) C(2) H(6) 109.5 . . . no
H(4) C(2) H(5) 109.5 . . . no
H(4) C(2) H(6) 109.5 . . . no
H(5) C(2) H(6) 109.5 . . . no
P(1) C(3) C(4) 122.9(7) . . . yes
P(1) C(3) C(8) 118.2(6) . . . yes
C(4) C(3) C(8) 119.0(7) . . . yes
C(3) C(4) C(5) 119.7(8) . . . yes
C(3) C(4) H(7) 120.1 . . . no
C(5) C(4) H(7) 120.1 . . . no
C(4) C(5) C(6) 121.5(7) . . . yes
C(4) C(5) H(8) 119.3 . . . no
C(6) C(5) H(8) 119.3 . . . no
C(5) C(6) C(7) 119.4(8) . . . yes
C(5) C(6) H(9) 120.3 . . . no
C(7) C(6) H(9) 120.3 . . . no
C(6) C(7) C(8) 119.8(8) . . . yes
C(6) C(7) H(10) 120.1 . . . no
C(8) C(7) H(10) 120.1 . . . no
P(2) C(8) C(3) 117.8(5) . . . yes
P(2) C(8) C(7) 121.6(5) . . . yes
C(3) C(8) C(7) 120.6(6) . . . yes
P(2) C(9) H(11) 109.5 . . . no
P(2) C(9) H(12) 109.5 . . . no
P(2) C(9) H(13) 109.5 . . . no
H(11) C(9) H(12) 109.5 . . . no
H(11) C(9) H(13) 109.5 . . . no
H(12) C(9) H(13) 109.5 . . . no
P(2) C(10) C(11) 121.0(4) . . . yes
P(2) C(10) C(15) 122.1(4) . . . yes
C(11) C(10) C(15) 116.9(5) . . . yes
Cl(1) C(11) C(10) 119.7(5) . . . yes
Cl(1) C(11) C(12) 119.0(5) . . . yes
C(10) C(11) C(12) 121.3(6) . . . yes
C(11) C(12) C(13) 119.5(6) . . . yes
C(11) C(12) H(14) 120.3 . . . no
C(13) C(12) H(14) 120.3 . . . no
C(12) C(13) C(14) 120.5(6) . . . yes
C(12) C(13) H(15) 119.8 . . . no
C(14) C(13) H(15) 119.8 . . . no
C(13) C(14) C(15) 120.6(6) . . . yes
C(13) C(14) H(16) 119.7 . . . no
C(15) C(14) H(16) 119.7 . . . no
C(10) C(15) C(14) 121.2(6) . . . yes
C(10) C(15) H(17) 119.4 . . . no
C(14) C(15) H(17) 119.4 . . . no
Pd(1) C(16) C(17) 129.5(6) . . . yes
Pd(1) C(16) C(25) 112.5(5) . . . yes
C(17) C(16) C(25) 117.9(5) . . . yes
C(16) C(17) C(18) 121.8(6) . . . yes
C(16) C(17) H(18) 119.1 . . . no
C(18) C(17) H(18) 119.1 . . . no
C(17) C(18) C(19) 120.4(7) . . . yes
C(17) C(18) H(19) 119.8 . . . no
C(19) C(18) H(19) 119.8 . . . no
C(18) C(19) C(20) 121.5(6) . . . yes
C(18) C(19) C(24) 119.1(6) . . . yes
C(20) C(19) C(24) 119.4(6) . . . yes
C(19) C(20) C(21) 121.1(7) . . . yes
C(19) C(20) H(20) 119.4 . . . no
C(21) C(20) H(20) 119.4 . . . no
C(20) C(21) C(22) 119.5(6) . . . yes
C(20) C(21) H(21) 120.2 . . . no
C(22) C(21) H(21) 120.2 . . . no
C(21) C(22) C(23) 122.1(8) . . . yes
C(21) C(22) H(22) 118.9 . . . no
C(23) C(22) H(22) 118.9 . . . no
C(22) C(23) C(24) 119.9(7) . . . yes
C(22) C(23) H(23) 120.0 . . . no
C(24) C(23) H(23) 120.0 . . . no
C(19) C(24) C(23) 117.7(6) . . . yes
C(19) C(24) C(25) 119.7(6) . . . yes
C(23) C(24) C(25) 122.6(6) . . . yes
C(16) C(25) C(24) 120.8(6) . . . yes
C(16) C(25) C(26) 116.9(5) . . . yes
C(24) C(25) C(26) 122.2(6) . . . yes
N(1) C(26) C(25) 108.7(5) . . . yes
N(1) C(26) C(27) 112.8(6) . . . yes
N(1) C(26) H(24) 108.1 . . . no
C(25) C(26) C(27) 110.8(5) . . . yes
C(25) C(26) H(24) 108.1 . . . no
C(27) C(26) H(24) 108.1 . . . no
C(26) C(27) H(25) 109.5 . . . no
C(26) C(27) H(26) 109.5 . . . no
C(26) C(27) H(27) 109.5 . . . no
H(25) C(27) H(26) 109.5 . . . no
H(25) C(27) H(27) 109.5 . . . no
H(26) C(27) H(27) 109.5 . . . no
N(1) C(28) H(28) 109.5 . . . no
N(1) C(28) H(29) 109.5 . . . no
N(1) C(28) H(30) 109.5 . . . no
H(28) C(28) H(29) 109.5 . . . no
H(28) C(28) H(30) 109.5 . . . no
H(29) C(28) H(30) 109.5 . . . no
N(1) C(29) H(31) 109.5 . . . no
N(1) C(29) H(32) 109.5 . . . no
N(1) C(29) H(33) 109.5 . . . no
H(31) C(29) H(32) 109.5 . . . no
H(31) C(29) H(33) 109.5 . . . no
H(32) C(29) H(33) 109.5 . . . no

loop_
_geom_bond_atom_site_label_1
_geom_bond_atom_site_label_2
_geom_bond_distance
_geom_bond_site_symmetry_1
_geom_bond_site_symmetry_2
_geom_bond_publ_flag
Pd(1) P(1) 2.343(1) . . yes
Pd(1) P(2) 2.226(2) . . yes
Pd(1) N(1) 2.146(5) . . yes
Pd(1) C(16) 2.061(4) . . yes
Cl(1) C(11) 1.737(6) . . yes
P(1) C(1) 1.811(9) . . yes
P(1) C(2) 1.823(5) . . yes
P(1) C(3) 1.816(8) . . yes
P(2) C(8) 1.835(6) . . yes
P(2) C(9) 1.813(6) . . yes
P(2) C(10) 1.819(6) . . yes
P(3) F(1) 1.590(6) . . yes
P(3) F(2) 1.546(5) . . yes
P(3) F(3) 1.547(5) . . yes
P(3) F(4) 1.551(6) . . yes
P(3) F(5) 1.499(5) . . yes
P(3) F(6) 1.545(7) . . yes
N(1) C(26) 1.498(7) . . yes
N(1) C(28) 1.463(9) . . yes
N(1) C(29) 1.485(7) . . yes
C(1) H(1) 0.95 . . no
C(1) H(2) 0.95 . . no
C(1) H(3) 0.95 . . no
C(2) H(4) 0.95 . . no
C(2) H(5) 0.95 . . no
C(2) H(6) 0.95 . . no
C(3) C(4) 1.390(9) . . yes
C(3) C(8) 1.385(9) . . yes
C(4) C(5) 1.38(1) . . yes
C(4) H(7) 0.95 . . no
C(5) C(6) 1.37(1) . . yes
C(5) H(8) 0.95 . . no
C(6) C(7) 1.38(1) . . yes
C(6) H(9) 0.95 . . no
C(7) C(8) 1.388(9) . . yes
C(7) H(10) 0.95 . . no
C(9) H(11) 0.95 . . no
C(9) H(12) 0.95 . . no
C(9) H(13) 0.95 . . no
C(10) C(11) 1.400(7) . . yes
C(10) C(15) 1.399(7) . . yes
C(11) C(12) 1.383(8) . . yes
C(12) C(13) 1.367(8) . . yes
C(12) H(14) 0.95 . . no
C(13) C(14) 1.366(9) . . yes
C(13) H(15) 0.95 . . no
C(14) C(15) 1.363(9) . . yes
C(14) H(16) 0.95 . . no
C(15) H(17) 0.95 . . no
C(16) C(17) 1.403(9) . . yes
C(16) C(25) 1.38(1) . . yes
C(17) C(18) 1.373(8) . . yes
C(17) H(18) 0.95 . . no
C(18) C(19) 1.404(9) . . yes
C(18) H(19) 0.95 . . no
C(19) C(20) 1.439(8) . . yes
C(19) C(24) 1.384(8) . . yes
C(20) C(21) 1.33(1) . . yes
C(20) H(20) 0.95 . . no
C(21) C(22) 1.37(1) . . yes
C(21) H(21) 0.95 . . no
C(22) C(23) 1.367(9) . . yes
C(22) H(22) 0.95 . . no
C(23) C(24) 1.426(9) . . yes
C(23) H(23) 0.95 . . no
C(24) C(25) 1.428(7) . . yes
C(25) C(26) 1.500(8) . . yes
C(26) C(27) 1.50(1) . . yes
C(26) H(24) 0.95 . . no
C(27) H(25) 0.95 . . no
C(27) H(26) 0.95 . . no
C(27) H(27) 0.95 . . no
C(28) H(28) 0.95 . . no
C(28) H(29) 0.95 . . no
C(28) H(30) 0.95 . . no
C(29) H(31) 0.95 . . no
C(29) H(32) 0.95 . . no
C(29) H(33) 0.95 . . no

loop_
_geom_contact_atom_site_label_1
_geom_contact_atom_site_label_2
_geom_contact_distance
_geom_contact_site_symmetry_1
_geom_contact_site_symmetry_2
_geom_contact_publ_flag
Cl(1) F(2) 3.139(6) . . no
F(1) C(4) 3.374(8) . 1_455 no
F(1) C(29) 3.441(8) . . no
F(1) C(6) 3.45(1) . 2_646 no
F(2) C(2) 3.481(9) . . no
F(2) C(29) 3.508(9) . . no
F(3) C(26) 3.429(9) . 2_556 no
F(3) C(5) 3.57(1) . 1_455 no
F(3) C(1) 3.58(1) . 2_656 no
F(3) C(4) 3.591(9) . 1_455 no
F(4) C(23) 3.44(1) . 2_556 no
F(4) C(1) 3.57(1) . 2_656 no
F(5) C(20) 3.455(8) . 1_554 no
F(5) C(13) 3.461(9) . 2_546 no
F(6) C(6) 3.30(1) . 2_646 no
F(6) C(7) 3.40(1) . 2_646 no
C(9) C(20) 3.503(9) . 1_655 no
C(14) C(19) 3.598(9) . 2_657 no

loop_
_geom_torsion_atom_site_label_1
_geom_torsion_atom_site_label_2
_geom_torsion_atom_site_label_3
_geom_torsion_atom_site_label_4
_geom_torsion_site_symmetry_1
_geom_torsion_site_symmetry_2
_geom_torsion_site_symmetry_3
_geom_torsion_site_symmetry_4
_geom_torsion
_geom_torsion_publ_flag
Pd(1) P(1) C(3) C(4) . . . . -177.8(6) no
Pd(1) P(1) C(3) C(8) . . . . 1.3(6) no
Pd(1) P(2) C(8) C(3) . . . . -5.9(6) no
Pd(1) P(2) C(8) C(7) . . . . 174.5(5) no
Pd(1) P(2) C(10) C(11) . . . . -48.2(5) no
Pd(1) P(2) C(10) C(15) . . . . 130.7(5) no
Pd(1) N(1) C(26) C(25) . . . . 42.4(5) no
Pd(1) N(1) C(26) C(27) . . . . -80.8(6) no
Pd(1) C(16) C(17) C(18) . . . . -180.0(5) no
Pd(1) C(16) C(25) C(24) . . . . -176.7(4) no
Pd(1) C(16) C(25) C(26) . . . . 6.4(7) no
Cl(1) C(11) C(10) P(2) . . . . -2.3(7) no
Cl(1) C(11) C(10) C(15) . . . . 178.7(5) no
Cl(1) C(11) C(12) C(13) . . . . -179.8(5) no
P(1) Pd(1) P(2) C(8) . . . . 4.9(2) no
P(1) Pd(1) P(2) C(9) . . . . -111.0(3) no
P(1) Pd(1) P(2) C(10) . . . . 124.3(2) no
P(1) Pd(1) N(1) C(26) . . . . 145.9(4) no
P(1) Pd(1) N(1) C(28) . . . . 21.2(5) no
P(1) Pd(1) N(1) C(29) . . . . -98.0(3) no
P(1) Pd(1) C(16) C(17) . . . . 101(6) no
P(1) Pd(1) C(16) C(25) . . . . -81(6) no
P(1) C(3) C(4) C(5) . . . . 178.0(6) no
P(1) C(3) C(8) P(2) . . . . 2.8(8) no
P(1) C(3) C(8) C(7) . . . . -177.6(6) no
P(2) Pd(1) P(1) C(1) . . . . 113.1(3) no
P(2) Pd(1) P(1) C(2) . . . . -119.2(4) no
P(2) Pd(1) P(1) C(3) . . . . -3.7(3) no
P(2) Pd(1) N(1) C(26) . . . . -45(2) no
P(2) Pd(1) N(1) C(28) . . . . -169(1) no
P(2) Pd(1) N(1) C(29) . . . . 71(2) no
P(2) Pd(1) C(16) C(17) . . . . 16.3(6) no
P(2) Pd(1) C(16) C(25) . . . . -166.4(4) no
P(2) C(8) C(3) C(4) . . . . -178.0(5) no
P(2) C(8) C(7) C(6) . . . . 178.6(6) no
P(2) C(10) C(11) C(12) . . . . 178.2(4) no
P(2) C(10) C(15) C(14) . . . . -178.5(5) no
N(1) Pd(1) P(1) C(1) . . . . -67.8(4) no
N(1) Pd(1) P(1) C(2) . . . . 59.9(4) no
N(1) Pd(1) P(1) C(3) . . . . 175.4(3) no
N(1) Pd(1) P(2) C(8) . . . . -165(2) no
N(1) Pd(1) P(2) C(9) . . . . 79(2) no
N(1) Pd(1) P(2) C(10) . . . . -45(2) no
N(1) Pd(1) C(16) C(17) . . . . -162.6(6) no
N(1) Pd(1) C(16) C(25) . . . . 14.7(4) no
N(1) C(26) C(25) C(16) . . . . -34.4(7) no
N(1) C(26) C(25) C(24) . . . . 148.8(5) no
C(1) P(1) Pd(1) C(16) . . . . 28(6) no
C(1) P(1) C(3) C(4) . . . . 56.5(7) no
C(1) P(1) C(3) C(8) . . . . -124.4(7) no
C(2) P(1) Pd(1) C(16) . . . . 155(6) no
C(2) P(1) C(3) C(4) . . . . -52.9(7) no
C(2) P(1) C(3) C(8) . . . . 126.2(6) no
C(3) P(1) Pd(1) C(16) . . . . -89(6) no
C(3) C(4) C(5) C(6) . . . . 0(1) no
C(3) C(8) P(2) C(9) . . . . 115.4(6) no
C(3) C(8) P(2) C(10) . . . . -134.6(5) no
C(3) C(8) C(7) C(6) . . . . -1(1) no
C(4) C(3) C(8) C(7) . . . . 2(1) no
C(4) C(5) C(6) C(7) . . . . 1(2) no
C(5) C(4) C(3) C(8) . . . . -1(1) no
C(5) C(6) C(7) C(8) . . . . 0(1) no
C(7) C(8) P(2) C(9) . . . . -64.2(6) no
C(7) C(8) P(2) C(10) . . . . 45.8(6) no
C(8) P(2) Pd(1) C(16) . . . . -177.5(3) no
C(8) P(2) C(10) C(11) . . . . 74.8(5) no
C(8) P(2) C(10) C(15) . . . . -106.3(6) no
C(9) P(2) Pd(1) C(16) . . . . 66.6(3) no
C(9) P(2) C(10) C(11) . . . . -176.4(5) no
C(9) P(2) C(10) C(15) . . . . 2.6(6) no
C(10) P(2) Pd(1) C(16) . . . . -58.1(3) no
C(10) C(11) C(12) C(13) . . . . -0.3(9) no
C(10) C(15) C(14) C(13) . . . . 1(1) no
C(11) C(10) C(15) C(14) . . . . 0(1) no
C(11) C(12) C(13) C(14) . . . . 2(1) no
C(12) C(11) C(10) C(15) . . . . -0.7(9) no
C(12) C(13) C(14) C(15) . . . . -2(1) no
C(16) Pd(1) N(1) C(26) . . . . -31.6(4) no
C(16) Pd(1) N(1) C(28) . . . . -156.4(6) no
C(16) Pd(1) N(1) C(29) . . . . 84.5(4) no
C(16) C(17) C(18) C(19) . . . . -4(1) no
C(16) C(25) C(24) C(19) . . . . -3.8(8) no
C(16) C(25) C(24) C(23) . . . . 176.2(6) no
C(16) C(25) C(26) C(27) . . . . 90.1(7) no
C(17) C(16) C(25) C(24) . . . . 1.0(9) no
C(17) C(16) C(25) C(26) . . . . -175.9(5) no
C(17) C(18) C(19) C(20) . . . . -179.9(6) no
C(17) C(18) C(19) C(24) . . . . 1(1) no
C(18) C(17) C(16) C(25) . . . . 3(1) no
C(18) C(19) C(20) C(21) . . . . 177.1(7) no
C(18) C(19) C(24) C(23) . . . . -177.3(6) no
C(18) C(19) C(24) C(25) . . . . 2.7(9) no
C(19) C(20) C(21) C(22) . . . . 1(1) no
C(19) C(24) C(23) C(22) . . . . -1(1) no
C(19) C(24) C(25) C(26) . . . . 173.0(5) no
C(20) C(19) C(24) C(23) . . . . 3.7(9) no
C(20) C(19) C(24) C(25) . . . . -176.3(5) no
C(20) C(21) C(22) C(23) . . . . 2(1) no
C(21) C(20) C(19) C(24) . . . . -4(1) no
C(21) C(22) C(23) C(24) . . . . -3(1) no
C(22) C(23) C(24) C(25) . . . . 179.4(6) no
C(23) C(24) C(25) C(26) . . . . -7.1(9) no
C(24) C(25) C(26) C(27) . . . . -86.8(7) no
C(25) C(26) N(1) C(28) . . . . 171.6(5) no
C(25) C(26) N(1) C(29) . . . . -70.4(6) no
C(27) C(26) N(1) C(28) . . . . 48.4(7) no
C(27) C(26) N(1) C(29) . . . . 166.3(6) no
